data_2009175
loop_
_publ_author_name
'Kresge, A. J.'
'Lough, Alan J.'
'Popik, V. V.'

_publ_section_title
;
 1,3-Dihydrobenzo[<i>c</i>]thiophene-1-carboxylic acid
;
_journal_issue 11
_journal_name_full 'Acta Crystallographica Section C'
_journal_page_first IUC9900139
_journal_paper_doi 10.1107/S0108270199098479
_journal_volume 55
_journal_year 1999
_chemical_formula_moiety 'C9 H8 O2 S'
_chemical_formula_sum 'C9 H8 O2 S'
_chemical_formula_weight 180.21
_chemical_melting_point 387.6(5)
_chemical_name_systematic
;
1,3-Dihydrobenzo[c]thiophene-1-carboxylic Acid
;
_space_group_IT_number 15
_symmetry_cell_setting monoclinic
_symmetry_space_group_name_Hall '-C 2yc'
_symmetry_space_group_name_H-M 'C 1 2/c 1'
_cell_angle_alpha 90.00
_cell_angle_beta 123.817(6)
_cell_angle_gamma 90.00
_cell_formula_units_Z 8
_cell_length_a 27.220(3)
_cell_length_b 4.1574(6)
_cell_length_c 17.2303(14)
_cell_measurement_reflns_used 5654
_cell_measurement_temperature 100.00(10)
_cell_measurement_theta_max 27.41
_cell_measurement_theta_min 4.13
_cell_volume 1620.0(3)
_computing_cell_refinement 'Denzo-SMN (Otwinowski & Minor, 1997)'
_computing_data_collection 'KappaCCD Software (Nonius, 1997)'
_computing_data_reduction 'Denzo-SMN (Otwinowski & Minor, 1997)'
_computing_molecular_graphics SHELXTL/PC
_computing_publication_material SHELXTL/PC
_computing_structure_refinement SHELXTL/PC
_computing_structure_solution 'SHELXTL/PC (Sheldrick, 1997)'
_diffrn_ambient_temperature 100.00(10)
_diffrn_measured_fraction_theta_full 0.991
_diffrn_measured_fraction_theta_max 0.991
_diffrn_measurement_device_type 'Nonius KappaCCD'
_diffrn_measurement_method '\w scans and \f scans with \k offsets'
_diffrn_radiation_monochromator graphite
_diffrn_radiation_source 'fine-focus sealed tube'
_diffrn_radiation_type MoK\a
_diffrn_radiation_wavelength 0.71073
_diffrn_reflns_av_R_equivalents 0.048
_diffrn_reflns_av_sigmaI/netI 0.0510
_diffrn_reflns_limit_h_max 34
_diffrn_reflns_limit_h_min 0
_diffrn_reflns_limit_k_max 5
_diffrn_reflns_limit_k_min 0
_diffrn_reflns_limit_l_max 18
_diffrn_reflns_limit_l_min -22
_diffrn_reflns_number 5654
_diffrn_reflns_theta_full 27.41
_diffrn_reflns_theta_max 27.41
_diffrn_reflns_theta_min 4.13
_diffrn_standards_decay_% none
_exptl_absorpt_coefficient_mu 0.348
_exptl_absorpt_correction_T_max 0.966
_exptl_absorpt_correction_T_min 0.918
_exptl_absorpt_correction_type multi-scan
_exptl_absorpt_process_details '(Denzo-SMN; Otwinowski & Minor, 1997)'
_exptl_crystal_colour colourless
_exptl_crystal_density_diffrn 1.478
_exptl_crystal_density_method 'not measured'
_exptl_crystal_description needle
_exptl_crystal_F_000 752
_exptl_crystal_size_max 0.25
_exptl_crystal_size_mid 0.15
_exptl_crystal_size_min 0.10
_refine_diff_density_max 0.35
_refine_diff_density_min -0.31
_refine_ls_extinction_coef 0.0013(10)
_refine_ls_extinction_method SHELXTL/PC
_refine_ls_goodness_of_fit_ref 1.088
_refine_ls_hydrogen_treatment mixed
_refine_ls_matrix_type full
_refine_ls_number_parameters 114
_refine_ls_number_reflns 1835
_refine_ls_number_restraints 0
_refine_ls_restrained_S_all 1.088
_refine_ls_R_factor_all 0.049
_refine_ls_R_factor_gt 0.036
_refine_ls_shift/su_max <0.001
_refine_ls_shift/su_mean 0.000
_refine_ls_structure_factor_coef Fsqd
_refine_ls_weighting_details 'calc w = 1/[\s^2^(Fo^2^)+(0.0474P)^2^+0.5795P] where P = (Fo^2^+2Fc^2^)/3'
_refine_ls_weighting_scheme calc
_refine_ls_wR_factor_ref 0.098
_reflns_number_gt 1462
_reflns_number_total 1835
_reflns_threshold_expression I>2\s(I)
_cod_data_source_file qb0112.cif
_cod_data_source_block k9956
_cod_depositor_comments
;
The following automatic conversions were performed:
'_symmetry_cell_setting' value 'Monoclinic' changed to 'monoclinic'
according to '/home/saulius/struct/CIF-dictionaries/cif_core.dic'
dictionary named 'cif_core.dic' version 2.4.1 from
2010-06-29.

'_geom_bond_publ_flag' value 'Y' changed to 'y' according to
'/home/saulius/struct/CIF-dictionaries/cif_core.dic' dictionary named
'cif_core.dic' version 2.4.1 from 2010-06-29 (13 times).

Automatic conversion script
Id: cif_fix_enum 1527 2010-12-29 10:47:43Z saulius 

The following automatic conversions were performed:

'_chemical_melting_point' value '114-115\%C' was changed to
'387.6(5)' - it was converted from degrees Celsius(C) to Kelvins(K),
the average value was taken and precision was estimated.

Automatic conversion script
Id: cif_fix_values 1646 2011-03-28 12:23:43Z adriana 

The following automatic conversions were performed:

'_chemical_melting_point' value '114-115\%C' was changed to
'387.6(5)' - it was converted from degrees Celsius(C) to Kelvins(K),
the average value was taken and precision was
estimated.

'_symmetry_cell_setting' value 'Monoclinic' changed to
'monoclinic' according to
/home/saulius/struct/CIF-dictionaries/cif_core.dic dictionary named
'cif_core.dic' version 2.4.1 from 2010-06-29.

'_geom_bond_publ_flag'
value 'Y' changed to 'y' according to
/home/saulius/struct/CIF-dictionaries/cif_core.dic dictionary named
'cif_core.dic' version 2.4.1 from 2010-06-29 (13
times).

'_geom_angle_publ_flag' value 'Y' changed to 'y' according
to /home/saulius/struct/CIF-dictionaries/cif_core.dic dictionary
named 'cif_core.dic' version 2.4.1 from 2010-06-29 (18
times).

'_geom_torsion_publ_flag' value 'Y' changed to 'y' according
to /home/saulius/struct/CIF-dictionaries/cif_core.dic dictionary
named 'cif_core.dic' version 2.4.1 from 2010-06-29 (24 times).

Automatic conversion script
Id: cif_fix_values 1715 2011-07-08 13:25:40Z adriana 
;
_cod_original_sg_symbol_H-M 'C 2/c'
_cod_database_code 2009175
_cod_database_fobs_code 2009175

loop_
_symmetry_equiv_pos_as_xyz
'x, y, z'
'-x, y, -z+1/2'
'x+1/2, y+1/2, z'
'-x+1/2, y+1/2, -z+1/2'
'-x, -y, -z'
'x, -y, z-1/2'
'-x+1/2, -y+1/2, -z'
'x+1/2, -y+1/2, z-1/2'

loop_
_atom_site_label
_atom_site_fract_x
_atom_site_fract_y
_atom_site_fract_z
_atom_site_U_iso_or_equiv
_atom_site_adp_type
_atom_site_calc_flag
_atom_site_refinement_flags
_atom_site_occupancy
_atom_site_disorder_assembly
_atom_site_disorder_group
_atom_site_type_symbol
S1 .186627(17) .63252(12) .21517(3) .02116(17) Uani d . 1 . . S
C2 .21357(7) .4858(5) .33224(11) .0218(4) Uani d . 1 . . C
H2A .2145 .2478 .3336 .026 Uiso calc R 1 . . H
H2B .2540 .5670 .3779 .026 Uiso calc R 1 . . H
C3 .17114(7) .6099(5) .35547(12) .0206(4) Uani d . 1 . . C
C4 .17757(8) .5581(5) .44074(12) .0259(4) Uani d . 1 . . C
H4A .2105 .4403 .4888 .031 Uiso calc R 1 . . H
C5 .13579(8) .6791(5) .45476(13) .0300(5) Uani d . 1 . . C
H5A .1400 .6437 .5127 .036 Uiso calc R 1 . . H
C6 .08748(8) .8528(6) .38451(13) .0301(5) Uani d . 1 . . C
H6A .0588 .9339 .3945 .036 Uiso calc R 1 . . H
C7 .08130(8) .9073(5) .30008(12) .0262(4) Uani d . 1 . . C
H7A .0488 1.0284 .2524 .031 Uiso calc R 1 . . H
C8 .12317(7) .7828(5) .28607(11) .0197(4) Uani d . 1 . . C
C9 .12042(7) .8303(4) .19679(11) .0187(4) Uani d . 1 . . C
H9A .1218 1.0653 .1858 .022 Uiso calc R 1 . . H
C10 .06659(7) .6815(4) .11174(11) .0192(4) Uani d . 1 . . C
O11 .03451(5) .4839(4) .11469(8) .0242(3) Uani d . 1 . . O
O12 .05868(6) .7888(4) .03339(8) .0260(3) Uani d . 1 . . O
H12 .0276(11) .680(7) -.0139(17) .044(7) Uiso d . 1 . . H

loop_
_atom_site_aniso_label
_atom_site_aniso_U_11
_atom_site_aniso_U_22
_atom_site_aniso_U_33
_atom_site_aniso_U_12
_atom_site_aniso_U_13
_atom_site_aniso_U_23
S1 .0180(2) .0264(3) .0199(2) -.00012(18) .01109(18) -.00009(17)
C2 .0202(8) .0244(10) .0174(8) .0010(7) .0084(7) -.0006(7)
C3 .0197(8) .0216(10) .0197(8) -.0039(7) .0105(7) -.0026(7)
C4 .0261(9) .0296(12) .0197(8) -.0028(8) .0112(7) .0006(7)
C5 .0307(10) .0418(14) .0199(9) -.0113(9) .0155(8) -.0067(8)
C6 .0246(9) .0435(14) .0278(10) -.0066(9) .0180(8) -.0099(9)
C7 .0205(9) .0341(12) .0223(9) -.0011(8) .0108(7) -.0056(8)
C8 .0183(8) .0230(10) .0170(8) -.0042(7) .0093(6) -.0037(7)
C9 .0172(8) .0215(10) .0175(8) .0000(7) .0097(6) -.0002(7)
C10 .0186(8) .0214(10) .0177(8) .0048(7) .0101(7) .0023(7)
O11 .0215(6) .0306(8) .0180(6) -.0054(6) .0095(5) -.0004(5)
O12 .0241(7) .0350(9) .0159(6) -.0081(6) .0093(5) .0002(6)

loop_
_atom_type_symbol
_atom_type_description
_atom_type_scat_dispersion_real
_atom_type_scat_dispersion_imag
_atom_type_scat_source
C C 0.0033 0.0016 'International Tables Vol C Tables 4.2.6.8 and 6.1.1.4'
H H 0.0000 0.0000 'International Tables Vol C Tables 4.2.6.8 and 6.1.1.4'
O O 0.0106 0.0060 'International Tables Vol C Tables 4.2.6.8 and 6.1.1.4'
S S 0.1246 0.1234 'International Tables Vol C Tables 4.2.6.8 and 6.1.1.4'

loop_
_geom_angle_atom_site_label_1
_geom_angle_atom_site_label_2
_geom_angle_atom_site_label_3
_geom_angle
_geom_angle_publ_flag
C2 S1 C9 95.28(7) y
C3 C2 S1 106.43(12) y
C8 C3 C4 119.67(16) y
C8 C3 C2 116.24(15) y
C4 C3 C2 124.08(16) y
C5 C4 C3 119.62(18) y
C4 C5 C6 120.46(17) y
C7 C6 C5 120.03(17) y
C6 C7 C8 119.27(18) y
C3 C8 C7 120.95(15) y
C3 C8 C9 115.85(15) y
C7 C8 C9 123.19(16) y
C8 C9 C10 113.92(14) y
C8 C9 S1 106.11(11) y
C10 C9 S1 108.17(11) y
O11 C10 O12 123.82(16) y
O11 C10 C9 124.39(15) y
O12 C10 C9 111.79(15) y

loop_
_geom_bond_atom_site_label_1
_geom_bond_atom_site_label_2
_geom_bond_site_symmetry_2
_geom_bond_distance
_geom_bond_publ_flag
S1 C2 . 1.8254(17) y
S1 C9 . 1.8408(17) y
C2 C3 . 1.508(2) y
C3 C8 . 1.383(2) y
C3 C4 . 1.396(2) y
C4 C5 . 1.382(3) y
C5 C6 . 1.394(3) y
C6 C7 . 1.387(3) y
C7 C8 . 1.390(2) y
C8 C9 . 1.511(2) y
C9 C10 . 1.512(2) y
C10 O11 . 1.220(2) y
C10 O12 . 1.321(2) y

loop_
_geom_hbond_atom_site_label_D
_geom_hbond_atom_site_label_H
_geom_hbond_atom_site_label_A
_geom_hbond_site_symmetry_A
_geom_hbond_distance_DH
_geom_hbond_distance_HA
_geom_hbond_distance_DA
_geom_hbond_angle_DHA
O12 H12 O11 5_565 0.90(3) 1.75(3) 2.6506(18) 172(2)

loop_
_geom_torsion_atom_site_label_1
_geom_torsion_atom_site_label_2
_geom_torsion_atom_site_label_3
_geom_torsion_atom_site_label_4
_geom_torsion
_geom_torsion_publ_flag
C9 S1 C2 C3 -2.58(14) y
S1 C2 C3 C8 2.7(2) y
S1 C2 C3 C4 -177.84(16) y
C8 C3 C4 C5 0.2(3) y
C2 C3 C4 C5 -179.25(18) y
C3 C4 C5 C6 -0.2(3) y
C4 C5 C6 C7 -0.5(3) y
C5 C6 C7 C8 1.0(3) y
C4 C3 C8 C7 0.3(3) y
C2 C3 C8 C7 179.84(17) y
C4 C3 C8 C9 179.20(17) y
C2 C3 C8 C9 -1.3(2) y
C6 C7 C8 C3 -0.9(3) y
C6 C7 C8 C9 -179.73(18) y
C3 C8 C9 C10 118.13(17) y
C7 C8 C9 C10 -63.0(2) y
C3 C8 C9 S1 -0.8(2) y
C7 C8 C9 S1 178.10(15) y
C2 S1 C9 C8 1.97(13) y
C2 S1 C9 C10 -120.64(13) y
C8 C9 C10 O11 -15.2(3) y
S1 C9 C10 O11 102.57(18) y
C8 C9 C10 O12 165.52(15) y
S1 C9 C10 O12 -76.76(16) y

loop_
_cod_related_entry_id
_cod_related_entry_database
_cod_related_entry_code
1 ChemSpider 4425136
